data_2243631
loop_
_publ_author_name
'Moon, Dohyun'
'Choi, Jong-Ha'

_publ_section_title
;
 Crystal structure of
 [2,13-bis(acetamido)-5,16-dimethyl-2,6,13,17-tetraazatricyclo[16.4.0.0^7,12^]docosane-\k^4^<i>N</i>]silver(II)
 dinitrate from synchrotron X-ray data
;
_journal_coeditor_code SJ5548
_journal_issue 4
_journal_name_full 'Acta Crystallographica Section E'
_journal_page_first 461
_journal_page_last 464
_journal_paper_doi 10.1107/S2056989018003560
_journal_volume 74
_journal_year 2018
_chemical_formula_iupac '[Ag (C24 H46 N6 O2)] (N O3)2'
_chemical_formula_moiety 'C24 H46 Ag N6 O2 2+, 2(N O3 -)'
_chemical_formula_sum 'C24 H46 Ag N8 O8'
_chemical_formula_weight 682.56
_chemical_name_systematic
'[(5,16-Dimethyl-2,6,13,17-tetraazatricyclo[16.4.0.0^7,12^]docosane-2,13-diyl)diacetamide-\k^4^<i>N</i>^2^,<i>N</i>^6^,<i>N</i>^13^,<i>N</i>^17^]silver(II) dinitrate'
_space_group_crystal_system triclinic
_space_group_IT_number 2
_space_group_name_Hall '-P 1'
_space_group_name_H-M_alt 'P -1'
_atom_sites_solution_hydrogens geom
_audit_creation_method SHELXL-2018/1
_cell_angle_alpha 104.32(3)
_cell_angle_beta 90.28(3)
_cell_angle_gamma 109.60(3)
_cell_formula_units_Z 1
_cell_length_a 8.3460(17)
_cell_length_b 9.2874(19)
_cell_length_c 10.171(2)
_cell_measurement_reflns_used 46429
_cell_measurement_temperature 173(2)
_cell_measurement_theta_max 33.679
_cell_measurement_theta_min 0.350
_cell_volume 716.3(3)
_computing_cell_refinement
;
<i>HKL3000sm</i> (Otwinowski & Minor, 1997)
;
_computing_data_collection
;
<i>PAL BL2D-SMDC Program</i> (Shin <i>et al.,</i> 2016)
;
_computing_data_reduction
;
<i>HKL3000sm</i> (Otwinowski & Minor, 1997)
;
_computing_molecular_graphics
;
<i>DIAMOND 4</i> (Putz & Brandenburg, 2014)
;
_computing_publication_material
;
<i>publCIF</i> (Westrip, 2010)
;
_computing_structure_refinement
;
<i>SHELXL2018</i> (Sheldrick, 2015b)
;
_computing_structure_solution
;
<i>SHELXT2014</i> (Sheldrick, 2015a)
;
_diffrn_ambient_temperature 173(2)
_diffrn_measured_fraction_theta_full 0.952
_diffrn_measured_fraction_theta_max 0.939
_diffrn_measurement_device_type 'ADSC Q210 CCD area detector'
_diffrn_measurement_method 'omega scan'
_diffrn_radiation_type synchrotron
_diffrn_radiation_wavelength 0.610
_diffrn_reflns_av_R_equivalents 0.0342
_diffrn_reflns_limit_h_max 11
_diffrn_reflns_limit_h_min -11
_diffrn_reflns_limit_k_max 12
_diffrn_reflns_limit_k_min -12
_diffrn_reflns_limit_l_max 14
_diffrn_reflns_limit_l_min -14
_diffrn_reflns_number 7431
_diffrn_reflns_theta_full 21.469
_diffrn_reflns_theta_max 25.000
_diffrn_reflns_theta_min 1.782
_exptl_absorpt_coefficient_mu 0.506
_exptl_absorpt_correction_T_max 1.000
_exptl_absorpt_correction_T_min 0.937
_exptl_absorpt_correction_type empirical
_exptl_absorpt_process_details
;
(<i>HKL3000sm SCALEPACK</i>; Otwinowski & Minor, 1997)
;
_exptl_crystal_colour 'dark orange'
_exptl_crystal_density_diffrn 1.582
_exptl_crystal_description block
_exptl_crystal_F_000 357
_exptl_crystal_size_max 0.021
_exptl_crystal_size_mid 0.018
_exptl_crystal_size_min 0.014
_refine_diff_density_max 0.713
_refine_diff_density_min -2.172
_refine_ls_extinction_coef 0.065(6)
_refine_ls_extinction_expression Fc^*^=kFc[1+0.001xFc^2^\l^3^/sin(2\q)]^-1/4^
_refine_ls_extinction_method
;
SHELXL2018 (Sheldrick, 2015b)
;
_refine_ls_goodness_of_fit_ref 1.049
_refine_ls_hydrogen_treatment constr
_refine_ls_matrix_type full
_refine_ls_number_parameters 189
_refine_ls_number_reflns 3750
_refine_ls_number_restraints 0
_refine_ls_restrained_S_all 1.049
_refine_ls_R_factor_all 0.0493
_refine_ls_R_factor_gt 0.0433
_refine_ls_shift/su_max 0.000
_refine_ls_shift/su_mean 0.000
_refine_ls_structure_factor_coef Fsqd
_refine_ls_weighting_details 'w=1/[\s^2^(Fo^2^)+(0.0747P)^2^] where P=(Fo^2^+2Fc^2^)/3'
_refine_ls_weighting_scheme calc
_refine_ls_wR_factor_gt 0.1117
_refine_ls_wR_factor_ref 0.1151
_reflns_number_gt 3418
_reflns_number_total 3750
_reflns_threshold_expression 'I > 2\s(I)'
_cod_data_source_file sj5548sup1.cif
_cod_data_source_block I
_cod_database_code 2243631
_shelx_space_group_comment
;
The symmetry employed for this shelxl refinement is uniquely defined
by the following loop, which should always be used as a source of
symmetry information in preference to the above space-group names.
They are only intended as comments.
;
_shelx_estimated_absorpt_t_min 0.989
_shelx_estimated_absorpt_t_max 0.993

loop_
_space_group_symop_operation_xyz
'x, y, z'
'-x, -y, -z'

loop_
_atom_site_type_symbol
_atom_site_label
_atom_site_fract_x
_atom_site_fract_y
_atom_site_fract_z
_atom_site_U_iso_or_equiv
_atom_site_adp_type
_atom_site_calc_flag
_atom_site_occupancy
_atom_site_disorder_assembly
_atom_site_disorder_group
Ag Ag1 0.500000 0.500000 0.500000 0.01559(13) Uani d 1 . .
O O1 0.2273(3) 0.5401(3) 0.0700(3) 0.0332(6) Uani d 1 . .
N N1 0.3945(3) 0.4502(3) 0.2855(2) 0.0138(4) Uani d 1 . .
N N2 0.3842(3) 0.2496(3) 0.4657(2) 0.0141(4) Uani d 1 . .
H H2 0.480698 0.207953 0.460293 0.017 Uiso calc 1 . .
N N3 -0.0231(4) 0.4445(4) 0.1558(3) 0.0287(6) Uani d 1 . .
H H3A -0.082643 0.448023 0.085766 0.034 Uiso calc 1 . .
H H3B -0.075649 0.410273 0.222782 0.034 Uiso calc 1 . .
C C1 0.5320(4) 0.5522(4) 0.2206(3) 0.0190(6) Uani d 1 . .
H H1A 0.491733 0.531956 0.123804 0.023 Uiso calc 1 . .
H H1AB 0.633336 0.519689 0.222357 0.023 Uiso calc 1 . .
C C2 0.2334(4) 0.4871(4) 0.2920(3) 0.0200(6) Uani d 1 . .
H H2A 0.258145 0.591883 0.357970 0.024 Uiso calc 1 . .
H H2AB 0.149558 0.408176 0.330418 0.024 Uiso calc 1 . .
C C3 0.1459(4) 0.4909(4) 0.1604(3) 0.0223(6) Uani d 1 . .
C C4 0.3680(4) 0.2774(3) 0.2288(3) 0.0167(5) Uani d 1 . .
H H4 0.483624 0.268837 0.217142 0.020 Uiso calc 1 . .
C C5 0.2651(4) 0.2038(4) 0.0888(3) 0.0218(6) Uani d 1 . .
H H5A 0.148066 0.206799 0.096639 0.026 Uiso calc 1 . .
H H5B 0.319617 0.266303 0.024804 0.026 Uiso calc 1 . .
C C6 0.2561(5) 0.0326(4) 0.0329(3) 0.0296(7) Uani d 1 . .
H H6A 0.186557 -0.013650 -0.056301 0.035 Uiso calc 1 . .
H H6B 0.372603 0.030416 0.018612 0.035 Uiso calc 1 . .
C C7 0.1776(5) -0.0665(4) 0.1307(3) 0.0318(8) Uani d 1 . .
H H7A 0.179869 -0.175056 0.095173 0.038 Uiso calc 1 . .
H H7B 0.056864 -0.074055 0.137454 0.038 Uiso calc 1 . .
C C8 0.2763(5) 0.0082(4) 0.2717(3) 0.0249(6) Uani d 1 . .
H H8A 0.393756 0.005616 0.265973 0.030 Uiso calc 1 . .
H H8B 0.220186 -0.054797 0.334862 0.030 Uiso calc 1 . .
C C9 0.2852(4) 0.1794(3) 0.3284(3) 0.0148(5) Uani d 1 . .
H H9 0.166364 0.180502 0.337656 0.018 Uiso calc 1 . .
C C10 0.2906(4) 0.2024(3) 0.5819(3) 0.0182(5) Uani d 1 . .
H H10 0.252172 0.084275 0.560973 0.022 Uiso calc 1 . .
C C11 0.4128(4) 0.2696(4) 0.7127(3) 0.0207(6) Uani d 1 . .
H H11A 0.357944 0.213455 0.780635 0.025 Uiso calc 1 . .
H H11B 0.517100 0.243381 0.692138 0.025 Uiso calc 1 . .
C C12 0.1312(4) 0.2481(4) 0.5968(3) 0.0269(7) Uani d 1 . .
H H12A 0.159371 0.357672 0.591454 0.040 Uiso calc 1 . .
H H12B 0.088753 0.238874 0.685098 0.040 Uiso calc 1 . .
H H12C 0.042823 0.177157 0.523376 0.040 Uiso calc 1 . .
O O1N 0.7629(4) 0.3507(3) 0.3690(3) 0.0343(6) Uani d 1 . .
O O2N 0.8673(3) 0.1611(3) 0.3122(3) 0.0338(6) Uani d 1 . .
O O3N 0.6869(3) 0.1576(3) 0.4643(3) 0.0328(6) Uani d 1 . .
N N1N 0.7737(3) 0.2225(3) 0.3815(3) 0.0237(5) Uani d 1 . .

loop_
_atom_site_aniso_label
_atom_site_aniso_U_11
_atom_site_aniso_U_22
_atom_site_aniso_U_33
_atom_site_aniso_U_12
_atom_site_aniso_U_13
_atom_site_aniso_U_23
Ag1 0.01841(18) 0.01836(19) 0.00929(16) 0.00500(12) -0.00143(10) 0.00443(10)
O1 0.0323(13) 0.0502(16) 0.0254(12) 0.0174(12) 0.0029(10) 0.0203(11)
N1 0.0189(11) 0.0161(11) 0.0080(9) 0.0073(9) -0.0004(8) 0.0043(8)
N2 0.0177(11) 0.0149(11) 0.0100(10) 0.0054(9) 0.0004(8) 0.0042(8)
N3 0.0271(14) 0.0434(18) 0.0213(13) 0.0161(13) 0.0001(11) 0.0132(12)
C1 0.0216(14) 0.0232(14) 0.0102(11) 0.0044(11) 0.0030(10) 0.0058(10)
C2 0.0248(15) 0.0243(15) 0.0128(12) 0.0118(12) -0.0022(10) 0.0038(10)
C3 0.0306(16) 0.0216(15) 0.0172(13) 0.0127(13) -0.0030(11) 0.0045(11)
C4 0.0200(13) 0.0201(14) 0.0084(11) 0.0068(11) -0.0012(9) 0.0013(9)
C5 0.0291(16) 0.0251(15) 0.0103(12) 0.0110(13) -0.0036(10) 0.0007(10)
C6 0.0408(19) 0.0286(17) 0.0162(14) 0.0164(15) -0.0059(13) -0.0056(12)
C7 0.044(2) 0.0203(16) 0.0237(16) 0.0103(15) -0.0127(14) -0.0049(12)
C8 0.0338(17) 0.0178(14) 0.0194(14) 0.0074(13) -0.0060(12) 0.0006(11)
C9 0.0177(13) 0.0165(13) 0.0112(11) 0.0079(10) -0.0011(9) 0.0028(9)
C10 0.0211(14) 0.0175(13) 0.0153(12) 0.0036(11) 0.0023(10) 0.0073(10)
C11 0.0275(15) 0.0233(15) 0.0136(12) 0.0078(12) 0.0017(11) 0.0106(11)
C12 0.0206(15) 0.0370(19) 0.0193(14) 0.0072(13) 0.0040(11) 0.0046(13)
O1N 0.0386(15) 0.0353(14) 0.0385(14) 0.0187(12) 0.0114(11) 0.0183(11)
O2N 0.0326(14) 0.0448(16) 0.0263(12) 0.0211(12) 0.0051(10) 0.0027(11)
O3N 0.0376(14) 0.0359(14) 0.0388(14) 0.0232(12) 0.0152(11) 0.0195(11)
N1N 0.0222(13) 0.0297(15) 0.0203(12) 0.0137(11) -0.0037(10) 0.0021(10)

loop_
_atom_type_symbol
_atom_type_description
_atom_type_scat_dispersion_real
_atom_type_scat_dispersion_imag
_atom_type_scat_source
C C 0.0019 0.0011 'International Tables Vol C Tables 4.2.6.8 and 6.1.1.4'
H H 0.0000 0.0000 'International Tables Vol C Tables 4.2.6.8 and 6.1.1.4'
N N 0.0040 0.0024 'International Tables Vol C Tables 4.2.6.8 and 6.1.1.4'
O O 0.0074 0.0043 'International Tables Vol C Tables 4.2.6.8 and 6.1.1.4'
Ag Ag -1.2704 0.8398 'International Tables Vol C Tables 4.2.6.8 and 6.1.1.4'

loop_
_geom_angle_atom_site_label_1
_geom_angle_atom_site_label_2
_geom_angle_atom_site_label_3
_geom_angle_site_symmetry_1
_geom_angle_site_symmetry_3
_geom_angle
_geom_angle_publ_flag
N2 Ag1 N2 2_666 . 180.0 ?
N2 Ag1 N1 2_666 . 96.57(9) ?
N2 Ag1 N1 . . 83.43(9) ?
N2 Ag1 N1 2_666 2_666 83.43(9) ?
N2 Ag1 N1 . 2_666 96.57(9) ?
N1 Ag1 N1 . 2_666 180.0(2) ?
C2 N1 C1 . . 114.7(2) ?
C2 N1 C4 . . 114.1(2) ?
C1 N1 C4 . . 111.6(2) ?
C2 N1 Ag1 . . 106.66(16) ?
C1 N1 Ag1 . . 105.59(17) ?
C4 N1 Ag1 . . 102.92(15) ?
C9 N2 C10 . . 115.8(2) ?
C9 N2 Ag1 . . 109.76(16) ?
C10 N2 Ag1 . . 113.18(17) ?
C9 N2 H2 . . 105.7 ?
C10 N2 H2 . . 105.7 ?
Ag1 N2 H2 . . 105.7 ?
C3 N3 H3A . . 120.0 ?
C3 N3 H3B . . 120.0 ?
H3A N3 H3B . . 120.0 ?
N1 C1 C11 . 2_666 115.2(2) ?
N1 C1 H1A . . 108.5 ?
C11 C1 H1A 2_666 . 108.5 ?
N1 C1 H1AB . . 108.5 ?
C11 C1 H1AB 2_666 . 108.5 ?
H1A C1 H1AB . . 107.5 ?
N1 C2 C3 . . 119.0(2) ?
N1 C2 H2A . . 107.6 ?
C3 C2 H2A . . 107.6 ?
N1 C2 H2AB . . 107.6 ?
C3 C2 H2AB . . 107.6 ?
H2A C2 H2AB . . 107.0 ?
O1 C3 N3 . . 123.2(3) ?
O1 C3 C2 . . 122.4(3) ?
N3 C3 C2 . . 114.3(3) ?
N1 C4 C5 . . 113.8(2) ?
N1 C4 C9 . . 111.8(2) ?
C5 C4 C9 . . 109.8(2) ?
N1 C4 H4 . . 107.0 ?
C5 C4 H4 . . 107.0 ?
C9 C4 H4 . . 107.0 ?
C6 C5 C4 . . 110.7(3) ?
C6 C5 H5A . . 109.5 ?
C4 C5 H5A . . 109.5 ?
C6 C5 H5B . . 109.5 ?
C4 C5 H5B . . 109.5 ?
H5A C5 H5B . . 108.1 ?
C7 C6 C5 . . 111.1(3) ?
C7 C6 H6A . . 109.4 ?
C5 C6 H6A . . 109.4 ?
C7 C6 H6B . . 109.4 ?
C5 C6 H6B . . 109.4 ?
H6A C6 H6B . . 108.0 ?
C6 C7 C8 . . 110.4(3) ?
C6 C7 H7A . . 109.6 ?
C8 C7 H7A . . 109.6 ?
C6 C7 H7B . . 109.6 ?
C8 C7 H7B . . 109.6 ?
H7A C7 H7B . . 108.1 ?
C7 C8 C9 . . 111.9(3) ?
C7 C8 H8A . . 109.2 ?
C9 C8 H8A . . 109.2 ?
C7 C8 H8B . . 109.2 ?
C9 C8 H8B . . 109.2 ?
H8A C8 H8B . . 107.9 ?
N2 C9 C8 . . 110.5(2) ?
N2 C9 C4 . . 110.5(2) ?
C8 C9 C4 . . 109.6(2) ?
N2 C9 H9 . . 108.7 ?
C8 C9 H9 . . 108.7 ?
C4 C9 H9 . . 108.7 ?
N2 C10 C12 . . 111.9(2) ?
N2 C10 C11 . . 109.9(2) ?
C12 C10 C11 . . 113.0(2) ?
N2 C10 H10 . . 107.3 ?
C12 C10 H10 . . 107.3 ?
C11 C10 H10 . . 107.3 ?
C1 C11 C10 2_666 . 117.6(2) ?
C1 C11 H11A 2_666 . 107.9 ?
C10 C11 H11A . . 107.9 ?
C1 C11 H11B 2_666 . 107.9 ?
C10 C11 H11B . . 107.9 ?
H11A C11 H11B . . 107.2 ?
C10 C12 H12A . . 109.5 ?
C10 C12 H12B . . 109.5 ?
H12A C12 H12B . . 109.5 ?
C10 C12 H12C . . 109.5 ?
H12A C12 H12C . . 109.5 ?
H12B C12 H12C . . 109.5 ?
O2N N1N O3N . . 120.6(3) ?
O2N N1N O1N . . 120.7(3) ?
O3N N1N O1N . . 118.6(3) ?

loop_
_geom_bond_atom_site_label_1
_geom_bond_atom_site_label_2
_geom_bond_site_symmetry_2
_geom_bond_distance
_geom_bond_publ_flag
Ag1 N2 2_666 2.134(2) ?
Ag1 N2 . 2.134(2) ?
Ag1 N1 . 2.227(2) ?
Ag1 N1 2_666 2.227(2) ?
O1 C3 . 1.234(4) ?
N1 C2 . 1.493(4) ?
N1 C1 . 1.496(4) ?
N1 C4 . 1.504(4) ?
N2 C9 . 1.494(3) ?
N2 C10 . 1.495(3) ?
N2 H2 . 1.0000 ?
N3 C3 . 1.326(4) ?
N3 H3A . 0.8800 ?
N3 H3B . 0.8800 ?
C1 C11 2_666 1.530(4) ?
C1 H1A . 0.9900 ?
C1 H1AB . 0.9900 ?
C2 C3 . 1.535(4) ?
C2 H2A . 0.9900 ?
C2 H2AB . 0.9900 ?
C4 C5 . 1.531(4) ?
C4 C9 . 1.540(4) ?
C4 H4 . 1.0000 ?
C5 C6 . 1.526(5) ?
C5 H5A . 0.9900 ?
C5 H5B . 0.9900 ?
C6 C7 . 1.523(5) ?
C6 H6A . 0.9900 ?
C6 H6B . 0.9900 ?
C7 C8 . 1.527(4) ?
C7 H7A . 0.9900 ?
C7 H7B . 0.9900 ?
C8 C9 . 1.527(4) ?
C8 H8A . 0.9900 ?
C8 H8B . 0.9900 ?
C9 H9 . 1.0000 ?
C10 C12 . 1.524(4) ?
C10 C11 . 1.532(4) ?
C10 H10 . 1.0000 ?
C11 H11A . 0.9900 ?
C11 H11B . 0.9900 ?
C12 H12A . 0.9800 ?
C12 H12B . 0.9800 ?
C12 H12C . 0.9800 ?
O1N N1N . 1.261(4) ?
O2N N1N . 1.240(4) ?
O3N N1N . 1.249(4) ?

loop_
_geom_hbond_atom_site_label_D
_geom_hbond_atom_site_label_H
_geom_hbond_atom_site_label_A
_geom_hbond_site_symmetry_A
_geom_hbond_distance_DH
_geom_hbond_distance_HA
_geom_hbond_distance_DA
_geom_hbond_angle_DHA
_geom_hbond_publ_flag
N2 H2 O1N . 1.00 2.59 3.214(4) 120.6 yes
N2 H2 O3N . 1.00 1.93 2.925(4) 171.9 yes
N3 H3A O1 2_565 0.88 2.03 2.913(4) 177.3 yes
N3 H3B O1N 1_455 0.88 2.06 2.930(4) 167.5 yes
N3 H3B O2N 1_455 0.88 2.59 3.281(4) 135.9 yes

loop_
_geom_torsion_atom_site_label_1
_geom_torsion_atom_site_label_2
_geom_torsion_atom_site_label_3
_geom_torsion_atom_site_label_4
_geom_torsion_site_symmetry_1
_geom_torsion_site_symmetry_2
_geom_torsion_site_symmetry_3
_geom_torsion_site_symmetry_4
_geom_torsion
_geom_torsion_publ_flag
C2 N1 C1 C11 . . . 2_666 57.5(3) ?
C4 N1 C1 C11 . . . 2_666 -170.8(2) ?
Ag1 N1 C1 C11 . . . 2_666 -59.7(3) ?
C1 N1 C2 C3 . . . . 53.5(3) ?
C4 N1 C2 C3 . . . . -77.0(3) ?
Ag1 N1 C2 C3 . . . . 170.0(2) ?
N1 C2 C3 O1 . . . . -35.8(4) ?
N1 C2 C3 N3 . . . . 147.4(3) ?
C2 N1 C4 C5 . . . . 54.2(3) ?
C1 N1 C4 C5 . . . . -77.8(3) ?
Ag1 N1 C4 C5 . . . . 169.4(2) ?
C2 N1 C4 C9 . . . . -70.9(3) ?
C1 N1 C4 C9 . . . . 157.1(2) ?
Ag1 N1 C4 C9 . . . . 44.3(2) ?
N1 C4 C5 C6 . . . . 175.4(3) ?
C9 C4 C5 C6 . . . . -58.5(3) ?
C4 C5 C6 C7 . . . . 57.5(4) ?
C5 C6 C7 C8 . . . . -55.6(4) ?
C6 C7 C8 C9 . . . . 56.2(4) ?
C10 N2 C9 C8 . . . . -78.2(3) ?
Ag1 N2 C9 C8 . . . . 152.1(2) ?
C10 N2 C9 C4 . . . . 160.3(2) ?
Ag1 N2 C9 C4 . . . . 30.6(3) ?
C7 C8 C9 N2 . . . . -179.4(3) ?
C7 C8 C9 C4 . . . . -57.4(4) ?
N1 C4 C9 N2 . . . . -52.8(3) ?
C5 C4 C9 N2 . . . . 179.9(2) ?
N1 C4 C9 C8 . . . . -174.8(2) ?
C5 C4 C9 C8 . . . . 57.9(3) ?
C9 N2 C10 C12 . . . . -59.3(3) ?
Ag1 N2 C10 C12 . . . . 68.7(3) ?
C9 N2 C10 C11 . . . . 174.3(2) ?
Ag1 N2 C10 C11 . . . . -57.7(3) ?
N2 C10 C11 C1 . . . 2_666 73.2(3) ?
C12 C10 C11 C1 . . . 2_666 -52.5(3) ?

_cod_database_fobs_code 2243631
